data_7008344
loop_
_publ_author_name
'Cowley, Andrew R.'
'Downs, Anthony J.'
'Himmel, Hans-Jorg'
'Marchant, Sarah'
'Parsons, Simon'
'Yeoman, Justin A.'

_publ_section_title
;
 1,1,3,3-Tetramethylguanidine-gallane, (Me2N)2CN(H).GaH3: an unusually
 strongly bound gallane adduct.
;
_journal_issue 9
_journal_name_full 'Dalton transactions (Cambridge, England : 2003)'
_journal_page_first 1591
_journal_page_last 1597
_journal_paper_doi 10.1039/b501818h
_journal_year 2005
_chemical_absolute_configuration ad
_chemical_formula_moiety 'C18 H56 Ga7 N13'
_chemical_formula_sum 'C18 H56 Ga7 N13'
_chemical_formula_weight 942.80
_space_group_IT_number 143
_symmetry_cell_setting rhombohedral
_symmetry_Int_Tables_number 143
_symmetry_space_group_name_Hall 'P 3'
_symmetry_space_group_name_H-M 'P 3'
_atom_sites_solution_hydrogens geom
_atom_sites_solution_primary direct
_atom_sites_solution_secondary difmap
_audit_creation_method SHELXL-97
_cell_angle_alpha 90.00
_cell_angle_beta 90.00
_cell_angle_gamma 120.00
_cell_formula_units_Z 3
_cell_length_a 19.7013(2)
_cell_length_b 19.7013(2)
_cell_length_c 8.8318(2)
_cell_measurement_reflns_used 6963
_cell_measurement_temperature 150(2)
_cell_measurement_theta_max 28.5
_cell_measurement_theta_min 2
_cell_volume 2968.72(8)
_computing_cell_refinement SAINT
_computing_data_collection SMART
_computing_data_reduction SAINT
_computing_molecular_graphics XP
_computing_publication_material 'XCIF, ENCIFER, PLATON'
_computing_structure_refinement 'SHELXL-97 (Sheldrick, 1997)'
_computing_structure_solution 'SHELXS-97 (Sheldrick, 1990)'
_diffrn_ambient_temperature 150(2)
_diffrn_measured_fraction_theta_full 1.000
_diffrn_measured_fraction_theta_max 1.000
_diffrn_measurement_device_type 'Bruker Smart Apex CCD'
_diffrn_measurement_method omega
_diffrn_radiation_monochromator graphite
_diffrn_radiation_type MoK\a
_diffrn_radiation_wavelength 0.71073
_diffrn_reflns_av_R_equivalents 0.0676
_diffrn_reflns_av_sigmaI/netI 0.0613
_diffrn_reflns_limit_h_max 23
_diffrn_reflns_limit_h_min -23
_diffrn_reflns_limit_k_max 23
_diffrn_reflns_limit_k_min -23
_diffrn_reflns_limit_l_max 10
_diffrn_reflns_limit_l_min -10
_diffrn_reflns_number 28333
_diffrn_reflns_theta_full 25.00
_diffrn_reflns_theta_max 24.99
_diffrn_reflns_theta_min 1.19
_diffrn_source 'fine-focus sealed tube'
_diffrn_source_type 'sealed tube'
_exptl_absorpt_coefficient_mu 4.719
_exptl_absorpt_correction_T_max 0.650
_exptl_absorpt_correction_T_min 0.424
_exptl_absorpt_correction_type multi-scan
_exptl_absorpt_process_details 'Sadabs v 2004/1'
_exptl_crystal_colour colourless
_exptl_crystal_density_diffrn 1.582
_exptl_crystal_density_method 'not measured'
_exptl_crystal_description needle
_exptl_crystal_F_000 1416
_exptl_crystal_recrystallization_method 'decomposition product'
_exptl_crystal_size_max 0.35
_exptl_crystal_size_mid 0.09
_exptl_crystal_size_min 0.09
_refine_diff_density_max 2.198
_refine_diff_density_min -0.736
_refine_diff_density_rms 0.196
_refine_ls_abs_structure_details 'Flack H D (1983), Acta Cryst. A39, 876-881'
_refine_ls_abs_structure_Flack 0.43(5)
_refine_ls_extinction_method none
_refine_ls_goodness_of_fit_ref 1.165
_refine_ls_hydrogen_treatment 'riding or variable metric rigid group'
_refine_ls_matrix_type full
_refine_ls_number_parameters 370
_refine_ls_number_reflns 6995
_refine_ls_number_restraints 409
_refine_ls_restrained_S_all 1.145
_refine_ls_R_factor_all 0.0661
_refine_ls_R_factor_gt 0.0638
_refine_ls_shift/su_max 0.001
_refine_ls_shift/su_mean 0.000
_refine_ls_structure_factor_coef Fsqd
_refine_ls_weighting_details 'calc w=1/[\s^2^(Fo^2^)+(0.0853P)^2^+11.8493P] where P=(Fo^2^+2Fc^2^)/3'
_refine_ls_weighting_scheme calc
_refine_ls_wR_factor_gt 0.1623
_refine_ls_wR_factor_ref 0.1643
_reflns_number_gt 6766
_reflns_number_total 6995
_reflns_threshold_expression &gt;2sigma(I)
_cod_data_source_file b501818h.txt
_cod_data_source_block COMPOUND6
_cod_depositor_comments
;
The following automatic conversions were performed:
'_exptl_absorpt_correction_type' value 'Multiscan' changed to 'multi-scan'
according to '/home/adriana/struct/CIF-dictionaries/cif_core.dic'
dictionary named 'cif_core.dic' version 2.4.1 from 2010-06-29.

Automatic conversion script
Id: cif_fix_enum 1555 2011-01-17 13:19:09Z saulius 
;
_cod_database_code 7008344

loop_
_symmetry_equiv_pos_as_xyz
'x, y, z'
'-y, x-y, z'
'-x+y, -x, z'

loop_
_atom_site_label
_atom_site_type_symbol
_atom_site_fract_x
_atom_site_fract_y
_atom_site_fract_z
_atom_site_U_iso_or_equiv
_atom_site_adp_type
_atom_site_occupancy
_atom_site_symmetry_multiplicity
_atom_site_calc_flag
_atom_site_refinement_flags
_atom_site_disorder_assembly
_atom_site_disorder_group
Ga1 Ga 0.59323(11) 0.22778(10) 0.00640(19) 0.0273(4) Uani 1 1 d DU . .
H1 H 0.535(2) 0.1930(13) 0.091(3) 0.041 Uiso 1 1 calc RD . .
Ga2 Ga 0.48284(12) 0.27051(14) -0.1855(2) 0.0379(5) Uani 1 1 d DU . .
H21 H 0.419(2) 0.211(2) -0.1507(13) 0.057 Uiso 1 1 calc RD . .
H22 H 0.4747(3) 0.2984(10) -0.307(4) 0.057 Uiso 1 1 calc RD . .
Ga3 Ga 0.6667 0.3333 -0.2861(3) 0.0308(7) Uani 1 3 d SDU . .
H3 H 0.6667 0.3333 -0.428(5) 0.046 Uiso 1 3 calc SRD . .
N11 N 0.6510(8) 0.1732(7) -0.0215(12) 0.041(3) Uani 1 1 d DU . .
C21 C 0.6431(10) 0.1183(7) 0.0655(13) 0.035(3) Uani 1 1 d DU . .
N31 N 0.6434(11) 0.0531(8) 0.0217(16) 0.050(3) Uani 1 1 d DU . .
N41 N 0.6311(9) 0.1186(7) 0.2220(12) 0.042(3) Uani 1 1 d DU . .
C51 C 0.6828(12) 0.0180(10) 0.102(2) 0.056(5) Uani 1 1 d DU . .
H51A H 0.7396 0.0512 0.0908 0.085 Uiso 1 1 calc R . .
H51B H 0.6660 -0.0342 0.0608 0.085 Uiso 1 1 calc R . .
H51C H 0.6691 0.0133 0.2102 0.085 Uiso 1 1 calc R . .
C61 C 0.6230(12) 0.0259(11) -0.1306(18) 0.051(5) Uani 1 1 d DU . .
H61A H 0.6079 0.0597 -0.1851 0.076 Uiso 1 1 calc R . .
H61B H 0.5790 -0.0280 -0.1302 0.076 Uiso 1 1 calc R . .
H61C H 0.6681 0.0276 -0.1809 0.076 Uiso 1 1 calc R . .
C71 C 0.5798(12) 0.0483(9) 0.307(2) 0.047(4) Uani 1 1 d DU . .
H71A H 0.5435 0.0074 0.2378 0.070 Uiso 1 1 calc R . .
H71B H 0.5500 0.0601 0.3812 0.070 Uiso 1 1 calc R . .
H71C H 0.6114 0.0300 0.3603 0.070 Uiso 1 1 calc R . .
C81 C 0.6619(13) 0.1929(9) 0.3048(18) 0.053(6) Uani 1 1 d DU . .
H81A H 0.7193 0.2207 0.3026 0.079 Uiso 1 1 calc R . .
H81B H 0.6437 0.1822 0.4100 0.079 Uiso 1 1 calc R . .
H81C H 0.6431 0.2254 0.2569 0.079 Uiso 1 1 calc R . .
N91 N 0.6667 0.3333 0.0691(15) 0.020(3) Uani 1 3 d SDU . .
H91 H 0.6667 0.3333 0.1744 0.023 Uiso 1 3 calc SR . .
N101 N 0.5687(4) 0.2475(5) -0.1974(9) 0.030(2) Uani 1 1 d DU . .
C111 C 0.5388(9) 0.1774(7) -0.2968(16) 0.047(3) Uani 1 1 d DU . .
H11A H 0.5820 0.1683 -0.3231 0.070 Uiso 1 1 calc R . .
H11B H 0.5169 0.1862 -0.3895 0.070 Uiso 1 1 calc R . .
H11C H 0.4979 0.1315 -0.2434 0.070 Uiso 1 1 calc R . .
Ga4 Ga 0.40824(9) 0.77271(9) -0.11226(17) 0.0174(3) Uani 1 1 d DU . .
H4 H 0.467(2) 0.8068(12) -0.197(3) 0.026 Uiso 1 1 calc RD . .
Ga5 Ga 0.51590(10) 0.72602(12) 0.07938(19) 0.0283(4) Uani 1 1 d DU . .
H51 H 0.5219(2) 0.6959(11) 0.200(4) 0.042 Uiso 1 1 calc RD . .
H52 H 0.580(2) 0.785(2) 0.0484(11) 0.042 Uiso 1 1 calc RD . .
Ga6 Ga 0.3333 0.6667 0.1800(3) 0.0206(6) Uani 1 3 d SDU . .
H6 H 0.3333 0.6667 0.322(5) 0.031 Uiso 1 3 calc SRD . .
N12 N 0.3501(6) 0.8275(6) -0.0881(11) 0.022(2) Uani 1 1 d DU . .
C22 C 0.3614(9) 0.8841(7) -0.1742(12) 0.028(2) Uani 1 1 d DU . .
N32 N 0.3614(10) 0.9493(8) -0.1292(16) 0.047(3) Uani 1 1 d DU . .
N42 N 0.3737(8) 0.8824(6) -0.3301(12) 0.037(3) Uani 1 1 d DU . .
C52 C 0.3348(18) 0.9942(15) -0.216(3) 0.086(7) Uani 1 1 d DU . .
H52A H 0.3791 1.0468 -0.2353 0.128 Uiso 1 1 calc R . .
H52B H 0.2945 0.9985 -0.1583 0.128 Uiso 1 1 calc R . .
H52C H 0.3127 0.9678 -0.3123 0.128 Uiso 1 1 calc R . .
C62 C 0.3870(14) 0.9784(12) 0.021(2) 0.064(6) Uani 1 1 d DU . .
H62A H 0.3429 0.9518 0.0912 0.096 Uiso 1 1 calc R . .
H62B H 0.4063 1.0350 0.0229 0.096 Uiso 1 1 calc R . .
H62C H 0.4291 0.9685 0.0505 0.096 Uiso 1 1 calc R . .
C72 C 0.4283(14) 0.9503(10) -0.418(2) 0.062(6) Uani 1 1 d DU . .
H72A H 0.4062 0.9480 -0.5187 0.093 Uiso 1 1 calc R . .
H72B H 0.4780 0.9506 -0.4288 0.093 Uiso 1 1 calc R . .
H72C H 0.4377 0.9982 -0.3664 0.093 Uiso 1 1 calc R . .
C82 C 0.3421(9) 0.8080(7) -0.4119(14) 0.027(3) Uani 1 1 d DU . .
H82A H 0.3834 0.7948 -0.4257 0.041 Uiso 1 1 calc R . .
H82B H 0.3226 0.8130 -0.5110 0.041 Uiso 1 1 calc R . .
H82C H 0.2989 0.7665 -0.3536 0.041 Uiso 1 1 calc R . .
N92 N 0.3333 0.6667 -0.1748(18) 0.026(3) Uani 1 3 d SDU . .
H92 H 0.3333 0.6667 -0.2801 0.031 Uiso 1 3 calc SR . .
N102 N 0.4320(5) 0.7521(5) 0.0916(9) 0.0239(19) Uani 1 1 d DU . .
C112 C 0.4629(8) 0.8226(7) 0.1887(15) 0.042(3) Uani 1 1 d DU . .
H11D H 0.5122 0.8642 0.1460 0.064 Uiso 1 1 calc R . .
H11E H 0.4724 0.8097 0.2908 0.064 Uiso 1 1 calc R . .
H11F H 0.4247 0.8405 0.1935 0.064 Uiso 1 1 calc R . .
Ga7 Ga -0.00469(10) 0.09206(9) 0.60650(19) 0.0252(3) Uani 1 1 d DU . .
H7 H -0.0447(14) 0.1090(6) 0.521(3) 0.038 Uiso 1 1 calc RD . .
Ga8 Ga -0.16152(10) 0.00041(11) 0.7971(2) 0.0313(4) Uani 1 1 d DU . .
H81 H -0.1918(11) -0.0360(13) 0.917(4) 0.047 Uiso 1 1 calc RD . .
H82 H -0.1895(10) 0.0433(15) 0.7652(12) 0.047 Uiso 1 1 calc RD . .
Ga9 Ga 0.0000 0.0000 0.8987(3) 0.0223(6) Uani 1 3 d SDU . .
H9 H 0.0000 0.0000 1.040(5) 0.033 Uiso 1 3 calc SRD . .
N13 N 0.1038(5) 0.1749(5) 0.6303(10) 0.027(2) Uani 1 1 d DU . .
C23 C 0.1351(8) 0.2334(7) 0.5422(12) 0.036(3) Uani 1 1 d DU . .
N33 N 0.1859(8) 0.3080(6) 0.5825(14) 0.049(4) Uani 1 1 d DU . .
N43 N 0.1219(11) 0.2274(7) 0.3856(11) 0.052(4) Uani 1 1 d DU . .
C53 C 0.2541(12) 0.3611(11) 0.494(2) 0.067(6) Uani 1 1 d DU . .
H53A H 0.2689 0.3307 0.4275 0.100 Uiso 1 1 calc R . .
H53B H 0.2977 0.3937 0.5616 0.100 Uiso 1 1 calc R . .
H53C H 0.2416 0.3947 0.4317 0.100 Uiso 1 1 calc R . .
C63 C 0.1902(9) 0.3321(9) 0.7354(17) 0.039(4) Uani 1 1 d DU . .
H63A H 0.1373 0.3073 0.7786 0.058 Uiso 1 1 calc R . .
H63B H 0.2138 0.3892 0.7395 0.058 Uiso 1 1 calc R . .
H63C H 0.2224 0.3163 0.7935 0.058 Uiso 1 1 calc R . .
C73 C 0.1190(18) 0.2891(12) 0.300(2) 0.084(7) Uani 1 1 d DU . .
H73A H 0.1288 0.3322 0.3689 0.126 Uiso 1 1 calc R . .
H73B H 0.0671 0.2682 0.2541 0.126 Uiso 1 1 calc R . .
H73C H 0.1591 0.3084 0.2211 0.126 Uiso 1 1 calc R . .
C83 C 0.0910(8) 0.1536(8) 0.3018(15) 0.035(3) Uani 1 1 d DU . .
H83A H 0.1234 0.1299 0.3224 0.053 Uiso 1 1 calc R . .
H83B H 0.0918 0.1639 0.1931 0.053 Uiso 1 1 calc R . .
H83C H 0.0370 0.1177 0.3339 0.053 Uiso 1 1 calc R . .
N93 N 0.0000 0.0000 0.5461(18) 0.027(3) Uani 1 3 d SDU . .
H93 H 0.0000 0.0000 0.4408 0.033 Uiso 1 3 calc SR . .
N103 N -0.0467(5) 0.0605(5) 0.8105(9) 0.0284(19) Uani 1 1 d DU . .
C113 C -0.0317(9) 0.1271(7) 0.9091(15) 0.038(3) Uani 1 1 d DU . .
H11G H 0.0205 0.1491 0.9543 0.056 Uiso 1 1 calc R . .
H11H H -0.0712 0.1089 0.9895 0.056 Uiso 1 1 calc R . .
H11I H -0.0345 0.1675 0.8489 0.056 Uiso 1 1 calc R . .

loop_
_atom_site_aniso_label
_atom_site_aniso_U_11
_atom_site_aniso_U_22
_atom_site_aniso_U_33
_atom_site_aniso_U_23
_atom_site_aniso_U_13
_atom_site_aniso_U_12
Ga1 0.0273(10) 0.0251(9) 0.0255(8) -0.0018(8) 0.0031(7) 0.0100(7)
Ga2 0.0365(11) 0.0577(14) 0.0265(11) -0.0106(9) -0.0089(8) 0.0288(11)
Ga3 0.0365(11) 0.0365(11) 0.0195(16) 0.000 0.000 0.0182(6)
N11 0.071(10) 0.035(6) 0.026(6) -0.016(5) -0.015(6) 0.034(7)
C21 0.035(8) 0.037(7) 0.039(5) -0.008(4) -0.008(6) 0.022(6)
N31 0.058(9) 0.029(6) 0.063(8) -0.008(6) -0.009(7) 0.022(6)
N41 0.050(9) 0.038(6) 0.042(5) 0.007(4) -0.002(6) 0.026(6)
C51 0.056(12) 0.020(9) 0.091(13) 0.016(9) 0.009(10) 0.018(8)
C61 0.048(11) 0.040(10) 0.056(8) -0.012(7) 0.019(8) 0.016(9)
C71 0.060(12) 0.038(7) 0.054(9) 0.005(7) 0.007(8) 0.032(8)
C81 0.057(12) 0.048(7) 0.028(8) -0.004(6) 0.011(9) 0.007(9)
N91 0.024(4) 0.024(4) 0.011(8) 0.000 0.000 0.0119(19)
N101 0.015(5) 0.044(7) 0.026(5) -0.013(4) -0.005(4) 0.012(4)
C111 0.050(10) 0.042(7) 0.042(7) -0.016(7) -0.001(8) 0.019(5)
Ga4 0.0140(8) 0.0150(8) 0.0205(8) 0.0000(6) 0.0016(6) 0.0050(6)
Ga5 0.0239(9) 0.0428(11) 0.0168(9) -0.0074(8) -0.0073(7) 0.0156(9)
Ga6 0.0261(9) 0.0261(9) 0.0096(12) 0.000 0.000 0.0130(4)
N12 0.019(6) 0.028(5) 0.020(5) -0.002(4) 0.002(5) 0.014(5)
C22 0.021(7) 0.031(6) 0.032(5) 0.005(4) -0.002(6) 0.013(5)
N32 0.041(8) 0.043(7) 0.070(8) 0.001(6) 0.003(7) 0.031(7)
N42 0.035(7) 0.028(6) 0.040(5) 0.020(4) 0.018(6) 0.010(6)
C52 0.094(16) 0.076(14) 0.119(16) 0.038(13) 0.020(14) 0.067(13)
C62 0.043(11) 0.045(11) 0.093(11) -0.031(9) -0.010(11) 0.013(9)
C72 0.058(13) 0.042(7) 0.049(10) 0.022(8) 0.018(10) -0.002(10)
C82 0.029(7) 0.037(5) 0.009(5) 0.016(4) 0.001(5) 0.011(5)
N92 0.016(4) 0.016(4) 0.045(10) 0.000 0.000 0.0081(19)
N102 0.036(5) 0.013(5) 0.027(5) 0.005(4) 0.004(4) 0.014(4)
C112 0.031(8) 0.041(6) 0.047(7) -0.026(7) -0.020(7) 0.012(4)
Ga7 0.0294(9) 0.0232(8) 0.0243(8) 0.0010(6) -0.0027(6) 0.0140(7)
Ga8 0.0280(9) 0.0402(10) 0.0277(8) -0.0025(7) 0.0004(7) 0.0185(8)
Ga9 0.0226(8) 0.0226(8) 0.0217(13) 0.000 0.000 0.0113(4)
N13 0.029(5) 0.033(4) 0.009(4) 0.000(4) 0.003(4) 0.008(4)
C23 0.032(7) 0.035(5) 0.031(5) 0.009(4) 0.011(6) 0.011(4)
N33 0.051(8) 0.030(5) 0.046(6) 0.012(5) 0.022(6) 0.007(5)
N43 0.084(10) 0.043(7) 0.027(4) 0.020(4) 0.017(6) 0.030(7)
C53 0.057(11) 0.050(10) 0.050(9) 0.020(9) 0.021(9) -0.005(7)
C63 0.025(8) 0.036(8) 0.059(7) -0.007(6) 0.017(6) 0.018(7)
C73 0.123(19) 0.066(10) 0.066(12) 0.036(10) 0.008(13) 0.050(13)
C83 0.016(7) 0.052(7) 0.026(6) 0.008(5) 0.015(6) 0.009(6)
N93 0.019(4) 0.019(4) 0.044(9) 0.000 0.000 0.0094(19)
N103 0.024(4) 0.031(6) 0.028(5) 0.004(4) 0.000(4) 0.013(4)
C113 0.042(7) 0.039(7) 0.037(6) -0.009(6) -0.004(7) 0.024(5)

loop_
_atom_type_symbol
_atom_type_description
_atom_type_scat_dispersion_real
_atom_type_scat_dispersion_imag
_atom_type_scat_source
C C 0.0033 0.0016 'International Tables Vol C Tables 4.2.6.8 and 6.1.1.4'
H H 0.0000 0.0000 'International Tables Vol C Tables 4.2.6.8 and 6.1.1.4'
N N 0.0061 0.0033 'International Tables Vol C Tables 4.2.6.8 and 6.1.1.4'
Ga Ga 0.2307 1.6083 'International Tables Vol C Tables 4.2.6.8 and 6.1.1.4'

loop_
_geom_angle_atom_site_label_1
_geom_angle_atom_site_label_2
_geom_angle_atom_site_label_3
_geom_angle
_geom_angle_site_symmetry_1
_geom_angle_site_symmetry_3
_geom_angle_publ_flag
N91 Ga1 N11 107.7(4) . . ?
N91 Ga1 N101 100.2(4) . . ?
N11 Ga1 N101 105.4(4) . . ?
N101 Ga2 N11 100.0(4) . 3_665 ?
N101 Ga3 N101 105.4(3) 2_655 . ?
N101 Ga3 N101 105.4(3) 2_655 3_665 ?
N101 Ga3 N101 105.4(3) . 3_665 ?
C21 N11 Ga1 122.7(9) . . ?
C21 N11 Ga2 121.0(9) . 2_655 ?
Ga1 N11 Ga2 116.2(5) . 2_655 ?
N11 C21 N31 125.6(10) . . ?
N11 C21 N41 122.8(10) . . ?
N31 C21 N41 111.6(10) . . ?
C21 N31 C61 119.5(11) . . ?
C21 N31 C51 124.8(11) . . ?
C61 N31 C51 113.6(11) . . ?
C21 N41 C71 123.1(11) . . ?
C21 N41 C81 120.5(10) . . ?
C71 N41 C81 115.9(10) . . ?
Ga1 N91 Ga1 112.1(3) 2_655 3_665 ?
Ga1 N91 Ga1 112.1(3) 2_655 . ?
Ga1 N91 Ga1 112.1(3) 3_665 . ?
C111 N101 Ga1 112.5(8) . . ?
C111 N101 Ga2 105.1(7) . . ?
Ga1 N101 Ga2 108.9(4) . . ?
C111 N101 Ga3 108.8(7) . . ?
Ga1 N101 Ga3 107.5(4) . . ?
Ga2 N101 Ga3 114.1(4) . . ?
N12 Ga4 N92 106.7(3) . . ?
N12 Ga4 N102 106.5(4) . . ?
N92 Ga4 N102 99.8(5) . . ?
N102 Ga5 N12 100.7(4) . 3_565 ?
N102 Ga6 N102 105.6(3) 3_565 . ?
N102 Ga6 N102 105.6(3) 3_565 2_665 ?
N102 Ga6 N102 105.6(3) . 2_665 ?
C22 N12 Ga4 121.9(8) . . ?
C22 N12 Ga5 123.0(7) . 2_665 ?
Ga4 N12 Ga5 115.1(4) . 2_665 ?
N12 C22 N32 125.2(10) . . ?
N12 C22 N42 121.5(10) . . ?
N32 C22 N42 113.3(10) . . ?
C22 N32 C62 119.2(11) . . ?
C22 N32 C52 126.8(13) . . ?
C62 N32 C52 113.9(12) . . ?
C22 N42 C72 124.1(11) . . ?
C22 N42 C82 121.1(9) . . ?
C72 N42 C82 114.0(10) . . ?
Ga4 N92 Ga4 112.2(4) . 3_565 ?
Ga4 N92 Ga4 112.2(4) . 2_665 ?
Ga4 N92 Ga4 112.2(4) 3_565 2_665 ?
C112 N102 Ga4 111.6(7) . . ?
C112 N102 Ga5 105.7(7) . . ?
Ga4 N102 Ga5 108.9(4) . . ?
C112 N102 Ga6 109.7(7) . . ?
Ga4 N102 Ga6 107.7(4) . . ?
Ga5 N102 Ga6 113.3(4) . . ?
N93 Ga7 N13 105.5(4) . . ?
N93 Ga7 N103 99.6(5) . . ?
N13 Ga7 N103 106.3(4) . . ?
N13 Ga8 N103 100.3(4) 2 . ?
N103 Ga9 N103 105.7(3) 3 . ?
N103 Ga9 N103 105.7(3) 3 2 ?
N103 Ga9 N103 105.7(3) . 2 ?
C23 N13 Ga7 121.8(9) . . ?
C23 N13 Ga8 122.2(8) . 3 ?
Ga7 N13 Ga8 116.0(4) . 3 ?
N13 C23 N33 126.1(10) . . ?
N13 C23 N43 123.0(10) . . ?
N33 C23 N43 110.9(10) . . ?
C23 N33 C63 120.2(10) . . ?
C23 N33 C53 123.9(12) . . ?
C63 N33 C53 113.2(11) . . ?
C23 N43 C73 121.5(12) . . ?
C23 N43 C83 123.3(10) . . ?
C73 N43 C83 113.5(11) . . ?
Ga7 N93 Ga7 112.7(4) 3 . ?
Ga7 N93 Ga7 112.7(4) 3 2 ?
Ga7 N93 Ga7 112.7(4) . 2 ?
C113 N103 Ga7 113.4(8) . . ?
C113 N103 Ga8 103.3(7) . . ?
Ga7 N103 Ga8 108.3(4) . . ?
C113 N103 Ga9 110.7(7) . . ?
Ga7 N103 Ga9 107.6(4) . . ?
Ga8 N103 Ga9 113.6(4) . . ?

loop_
_geom_bond_atom_site_label_1
_geom_bond_atom_site_label_2
_geom_bond_distance
_geom_bond_site_symmetry_2
_geom_bond_publ_flag
Ga1 N91 1.928(4) . ?
Ga1 N11 1.933(8) . ?
Ga1 N101 1.953(8) . ?
Ga2 N101 1.960(8) . ?
Ga2 N11 1.972(12) 3_665 ?
Ga3 N101 1.984(8) 2_655 ?
Ga3 N101 1.984(8) . ?
Ga3 N101 1.984(8) 3_665 ?
N11 C21 1.271(12) . ?
N11 Ga2 1.972(12) 2_655 ?
C21 N31 1.346(12) . ?
C21 N41 1.403(12) . ?
N31 C61 1.429(15) . ?
N31 C51 1.457(14) . ?
N41 C71 1.450(13) . ?
N41 C81 1.469(13) . ?
N91 Ga1 1.928(4) 2_655 ?
N91 Ga1 1.928(4) 3_665 ?
N101 C111 1.487(11) . ?
Ga4 N12 1.938(8) . ?
Ga4 N92 1.940(5) . ?
Ga4 N102 1.953(8) . ?
Ga5 N102 1.964(8) . ?
Ga5 N12 1.969(9) 3_565 ?
Ga6 N102 1.987(8) 3_565 ?
Ga6 N102 1.987(8) . ?
Ga6 N102 1.987(8) 2_665 ?
N12 C22 1.274(12) . ?
N12 Ga5 1.968(9) 2_665 ?
C22 N32 1.346(12) . ?
C22 N42 1.401(12) . ?
N32 C62 1.430(15) . ?
N32 C52 1.451(14) . ?
N42 C72 1.454(13) . ?
N42 C82 1.464(13) . ?
N92 Ga4 1.940(5) 3_565 ?
N92 Ga4 1.940(5) 2_665 ?
N102 C112 1.479(11) . ?
Ga7 N93 1.936(5) . ?
Ga7 N13 1.946(8) . ?
Ga7 N103 1.950(8) . ?
Ga8 N13 1.962(10) 2 ?
Ga8 N103 1.963(8) . ?
Ga9 N103 1.993(8) 3 ?
Ga9 N103 1.993(8) . ?
Ga9 N103 1.993(8) 2 ?
N13 C23 1.267(12) . ?
N13 Ga8 1.962(10) 3 ?
C23 N33 1.349(13) . ?
C23 N43 1.402(12) . ?
N33 C63 1.419(15) . ?
N33 C53 1.453(14) . ?
N43 C73 1.454(13) . ?
N43 C83 1.465(13) . ?
N93 Ga7 1.936(5) 3 ?
N93 Ga7 1.936(5) 2 ?
N103 C113 1.477(12) . ?
